data_7102389
loop_
_publ_author_name
'Akutsu, Hiroki'
'Akutsu-Sato, Akane'
'Turner, Scott S'
'Day, Peter'
'Canadell, Enric'
'Firth, Steven'
'Clark, Robin J H'
'Yamada, Jun-ichi'
'Nakatsuji, Shin'ichi'

_publ_section_title
;
 Superstructures of donor packing arrangements in a series of molecular
 charge transfer salts.
;
_journal_issue 1
_journal_name_full 'Chemical communications (Cambridge, England)'
_journal_page_first 18
_journal_page_last 19
_journal_paper_doi 10.1039/b310683g
_journal_year 2004
_chemical_formula_sum 'C54 H43 Ga N2 O12 S32'
_chemical_formula_weight 2007.58
_chemical_name_common
;
Tetrakis(Bis(ethylenedithio)tetrathiafulvalenium) ammonium
tris(oxalato) galium phenylacetonitrile solvate
;
_chemical_name_systematic
;
Tetrakis(Bis(ethylenedithio)tetrathiafulvalenium) ammonium
tris(oxalato) galium phenylacetonitrile solvate
;
_space_group_IT_number 2
_symmetry_cell_setting triclinic
_symmetry_Int_Tables_number 2
_symmetry_space_group_name_Hall '-P 1'
_symmetry_space_group_name_H-M 'P -1'
_cell_angle_alpha 81.469(5)
_cell_angle_beta 87.657(3)
_cell_angle_gamma 64.362(2)
_cell_formula_units_Z 2
_cell_length_a 9.8240(11)
_cell_length_b 11.196(2)
_cell_length_c 37.882(10)
_cell_measurement_reflns_used 0
_cell_measurement_temperature 298
_cell_measurement_theta_max 0.0
_cell_measurement_theta_min 0.0
_cell_volume 3713.6(11)
_computing_cell_refinement 'MSC/AFC Diffractometer Control'
_computing_data_collection 'MSC/AFC Diffractometer Control'
_computing_data_reduction 'teXsan (MSC, 1997-1999)'
_computing_publication_material 'teXsan (MSC, 1997-1999)'
_computing_structure_refinement 'CRYSTALS (Watkin et al 2001)'
_computing_structure_solution
;
SIR92 (Altomare, et. al. 1994)
;
_diffrn_ambient_temperature 298
_diffrn_measurement_device 'Rigaku '
_diffrn_orient_matrix_UB_11 0.00000
_diffrn_orient_matrix_UB_12 0.00000
_diffrn_orient_matrix_UB_13 0.00000
_diffrn_orient_matrix_UB_21 0.00000
_diffrn_orient_matrix_UB_22 0.00000
_diffrn_orient_matrix_UB_23 0.00000
_diffrn_orient_matrix_UB_31 0.00000
_diffrn_orient_matrix_UB_32 0.00000
_diffrn_orient_matrix_UB_33 0.00000
_diffrn_radiation_detector 'Quantum CCD'
_diffrn_radiation_monochromator graphite
_diffrn_radiation_source 'Rigaku rotating anode'
_diffrn_radiation_type 'Mo K\a'
_diffrn_radiation_wavelength 0.7107
_diffrn_reflns_av_R_equivalents 0.036
_diffrn_reflns_limit_h_max 12
_diffrn_reflns_limit_h_min 0
_diffrn_reflns_limit_k_max 14
_diffrn_reflns_limit_k_min -12
_diffrn_reflns_limit_l_max 49
_diffrn_reflns_limit_l_min -48
_diffrn_reflns_number 13242
_diffrn_reflns_reduction_process 'Lp corrections applied'
_diffrn_reflns_theta_max 27.571
_diffrn_reflns_theta_min 0.544
_diffrn_standards_decay_% 0.00
_diffrn_standards_interval_count 0
_diffrn_standards_number 0
_exptl_absorpt_coefficient_mu 1.330
_exptl_absorpt_correction_T_max 1.000
_exptl_absorpt_correction_T_min 0.479
_exptl_absorpt_correction_type empirical
_exptl_crystal_colour '_black_'
_exptl_crystal_density_diffrn 1.795
_exptl_crystal_description '_plate_'
_exptl_crystal_F_000 2040.00
_exptl_crystal_size_max 0.50
_exptl_crystal_size_mid 0.25
_exptl_crystal_size_min 0.02
_refine_diff_density_max 0.71
_refine_diff_density_min -0.73
_refine_ls_extinction_method none
_refine_ls_goodness_of_fit_ref 1.1923
_refine_ls_hydrogen_treatment noref
_refine_ls_matrix_type full
_refine_ls_number_constraints 0
_refine_ls_number_parameters 920
_refine_ls_number_reflns 8548
_refine_ls_number_restraints 0
_refine_ls_R_factor_all 0.1377
_refine_ls_R_factor_gt 0.0843
_refine_ls_shift/su_max 0.000673
_refine_ls_structure_factor_coef F
_refine_ls_weighting_details
;
Method = Prince modified Chebychev polynomial, (Watkin, 1994)
W = [weight] * [1-(deltaF/6*sigmaF)^2]^2

15.8 -2.54 10.8 3.42
;
_refine_ls_weighting_scheme calc
_refine_ls_wR_factor_all 0.1042
_refine_ls_wR_factor_ref 0.0673
_reflns_number_gt 8548
_reflns_number_total 13242
_reflns_threshold_expression I>3.00\s(I)
_cod_data_source_file b310683g.txt
_cod_data_source_block Compound_II
_cod_original_sg_symbol_H-M 'P -1       '
_cod_original_formula_sum 'C54 H43 Ga N2 O12 S32 '
_cod_database_code 7102389

loop_
_symmetry_equiv_pos_as_xyz
'   +x,   +y,   +z'
'   -x,   -y,   -z'

loop_
_atom_site_label
_atom_site_type_symbol
_atom_site_fract_x
_atom_site_fract_y
_atom_site_fract_z
_atom_site_U_iso_or_equiv
_atom_site_occupancy
_atom_site_adp_type
Ga1 Ga -0.04340(8) 0.60040(7) 0.248978(16) 0.0403 1.0000 Uani
S1 S 0.4845(2) -0.32288(17) 0.60436(4) 0.0530 1.0000 Uani
S2 S 0.1456(2) -0.07434(19) 0.62865(4) 0.0611 1.0000 Uani
S3 S 0.4079(2) -0.16849(18) 0.53318(4) 0.0550 1.0000 Uani
S4 S 0.1133(2) 0.03594(18) 0.55173(4) 0.0555 1.0000 Uani
S5 S 0.3593(2) -0.01890(18) 0.45227(4) 0.0551 1.0000 Uani
S6 S 0.0661(2) 0.18723(18) 0.47038(4) 0.0555 1.0000 Uani
S7 S 0.3279(2) 0.08398(17) 0.37509(4) 0.0591 1.0000 Uani
S8 S -0.0192(2) 0.32931(18) 0.39803(4) 0.0583 1.0000 Uani
S9 S 0.7094(3) -0.16812(18) 0.39976(4) 0.0640 1.0000 Uani
S10 S 0.6293(2) -0.41801(19) 0.37391(4) 0.0591 1.0000 Uani
S11 S 0.7524(2) -0.32032(18) 0.47085(4) 0.0562 1.0000 Uani
S12 S 0.6742(2) -0.52777(18) 0.45085(4) 0.0545 1.0000 Uani
S13 S 0.8139(2) -0.47042(18) 0.55244(4) 0.0543 1.0000 Uani
S14 S 0.7351(2) -0.67675(18) 0.53173(4) 0.0563 1.0000 Uani
S15 S 0.8567(3) -0.58077(19) 0.62915(4) 0.0661 1.0000 Uani
S16 S 0.7719(2) -0.82834(18) 0.60287(4) 0.0608 1.0000 Uani
S17 S 0.2668(2) -0.11281(19) 0.13333(4) 0.0623 1.0000 Uani
S18 S -0.1267(2) 0.0664(2) 0.12351(5) 0.0687 1.0000 Uani
S19 S 0.26542(19) -0.01936(18) 0.05682(4) 0.0527 1.0000 Uani
S20 S -0.0638(2) 0.12960(19) 0.04831(4) 0.0560 1.0000 Uani
S21 S 0.30367(19) 0.08098(18) -0.02496(4) 0.0509 1.0000 Uani
S22 S -0.02510(19) 0.23159(19) -0.03402(4) 0.0540 1.0000 Uani
S23 S 0.3724(2) 0.16335(19) -0.09806(4) 0.0545 1.0000 Uani
S24 S -0.0211(2) 0.3462(2) -0.10851(4) 0.0626 1.0000 Uani
S25 S 0.50598(19) 0.12602(18) 0.14971(4) 0.0519 1.0000 Uani
S26 S 0.1096(2) 0.29700(19) 0.13917(4) 0.0568 1.0000 Uani
S27 S 0.50455(19) 0.20480(18) 0.07255(4) 0.0500 1.0000 Uani
S28 S 0.17558(19) 0.34895(18) 0.06306(4) 0.0518 1.0000 Uani
S29 S 0.54888(19) 0.31035(18) -0.00834(4) 0.0538 1.0000 Uani
S30 S 0.2198(2) 0.45147(19) -0.01980(4) 0.0544 1.0000 Uani
S31 S 0.6198(2) 0.4139(2) -0.07952(5) 0.0634 1.0000 Uani
S32 S 0.2313(2) 0.58022(19) -0.09222(4) 0.0636 1.0000 Uani
O1 O -0.1428(6) 0.3309(5) 0.21318(13) 0.0587 1.0000 Uani
O2 O -0.2770(7) 0.3926(6) 0.27852(13) 0.0734 1.0000 Uani
O3 O -0.0477(5) 0.4773(4) 0.2173(1) 0.0426 1.0000 Uani
O4 O -0.1873(5) 0.5455(4) 0.2757(1) 0.0486 1.0000 Uani
O5 O -0.1890(5) 0.7587(4) 0.21912(11) 0.0488 1.0000 Uani
O6 O -0.0649(5) 0.7300(4) 0.28093(11) 0.0476 1.0000 Uani
O7 O -0.3015(5) 0.9812(4) 0.21546(12) 0.0576 1.0000 Uani
O8 O -0.1901(6) 0.9511(5) 0.28366(12) 0.0614 1.0000 Uani
O9 O 0.3566(5) 0.4703(5) 0.20738(12) 0.0599 1.0000 Uani
O10 O 0.3725(6) 0.3315(5) 0.27545(13) 0.0645 1.0000 Uani
O11 O 0.1225(5) 0.6128(4) 0.2196(1) 0.0464 1.0000 Uani
O12 O 0.1261(5) 0.4588(4) 0.2787(1) 0.0490 1.0000 Uani
N1 N 0.5318(9) -0.3310(8) 0.19476(18) 0.0815 1.0000 Uani
N2 N 0.6375(6) 0.2372(6) 0.23481(16) 0.0569 1.0000 Uani
C1 C 0.410(1) -0.3034(8) 0.64847(17) 0.0680 1.0000 Uani
C2 C 0.3208(11) -0.1659(8) 0.65440(18) 0.0759 1.0000 Uani
C3 C 0.3518(8) -0.1851(6) 0.57748(15) 0.0447 1.0000 Uani
C4 C 0.2193(8) -0.0915(6) 0.58598(14) 0.0436 1.0000 Uani
C5 C 0.2451(8) -0.0234(7) 0.51909(15) 0.0483 1.0000 Uani
C6 C 0.2262(8) 0.0405(7) 0.48476(15) 0.0493 1.0000 Uani
C7 C 0.2512(9) 0.1000(7) 0.41735(15) 0.0515 1.0000 Uani
C8 C 0.1164(8) 0.1955(6) 0.42552(15) 0.0473 1.0000 Uani
C9 C 0.0577(9) 0.2999(7) 0.35400(16) 0.0564 1.0000 Uani
C10 C 0.2240(8) 0.2514(7) 0.35327(15) 0.0513 1.0000 Uani
C11 C 0.678(1) -0.1917(8) 0.35521(17) 0.0683 1.0000 Uani
C12 C 0.726(1) -0.3275(8) 0.34957(18) 0.0692 1.0000 Uani
C13 C 0.7004(8) -0.3056(6) 0.42614(15) 0.0470 1.0000 Uani
C14 C 0.6685(7) -0.4009(7) 0.41737(15) 0.0483 1.0000 Uani
C15 C 0.7309(7) -0.4669(6) 0.48447(15) 0.0458 1.0000 Uani
C16 C 0.7548(7) -0.5286(6) 0.51891(15) 0.0436 1.0000 Uani
C17 C 0.8126(7) -0.5945(6) 0.58611(15) 0.0464 1.0000 Uani
C18 C 0.7781(7) -0.6882(6) 0.57690(15) 0.0453 1.0000 Uani
C20 C 0.796(1) -0.8023(7) 0.64725(17) 0.0642 1.0000 Uani
C21 C 0.1238(12) -0.1250(11) 0.1619(2) 0.0914 1.0000 Uani
C22 C -0.0148(12) 0.0010(13) 0.1631(2) 0.0967 1.0000 Uani
C23 C 0.0092(7) 0.0504(7) 0.09116(16) 0.0488 1.0000 Uani
C24 C 0.1576(8) -0.0183(6) 0.09491(14) 0.0495 1.0000 Uani
C25 C 0.1117(7) 0.0841(6) 0.02906(15) 0.0446 1.0000 Uani
C26 C 0.1270(7) 0.1294(6) -0.00604(16) 0.0476 1.0000 Uani
C27 C 0.2347(7) 0.1740(6) -0.06669(15) 0.0434 1.0000 Uani
C28 C 0.0823(8) 0.2436(6) -0.07067(15) 0.0464 1.0000 Uani
C29 C 0.2588(8) 0.2147(7) -0.13866(16) 0.0533 1.0000 Uani
C30 C 0.1226(8) 0.3471(7) -0.13892(17) 0.0568 1.0000 Uani
C31 C 0.364(1) 0.123(1) 0.18018(19) 0.0830 1.0000 Uani
C32 C 0.2242(9) 0.241(1) 0.17847(19) 0.0778 1.0000 Uani
C33 C 0.3989(7) 0.2089(6) 0.11055(15) 0.0446 1.0000 Uani
C34 C 0.2482(7) 0.2751(6) 0.10633(15) 0.0442 1.0000 Uani
C35 C 0.3513(7) 0.3065(6) 0.04378(15) 0.0442 1.0000 Uani
C36 C 0.3713(7) 0.3510(6) 0.00965(15) 0.0472 1.0000 Uani
C37 C 0.3319(8) 0.4759(7) -0.05438(15) 0.0493 1.0000 Uani
C38 C 0.4821(8) 0.4124(6) -0.04941(14) 0.0444 1.0000 Uani
C39 C 0.5146(13) 0.4688(13) -0.1200(2) 0.1135 0.9470 Uani
C40 C 0.3711(12) 0.5459(16) -0.1246(2) 0.1339 0.9860 Uani
C41 C -0.1262(7) 0.4150(6) 0.22852(15) 0.0429 1.0000 Uani
C42 C -0.2035(7) 0.4512(6) 0.26387(16) 0.0463 1.0000 Uani
C43 C -0.2228(7) 0.8682(6) 0.23112(16) 0.0421 1.0000 Uani
C44 C -0.1559(7) 0.8528(7) 0.26848(15) 0.0451 1.0000 Uani
C45 C 0.2472(8) 0.5064(6) 0.22623(15) 0.0425 1.0000 Uani
C46 C 0.2536(7) 0.4240(6) 0.26324(15) 0.0416 1.0000 Uani
C47 C 0.3394(8) -0.1634(7) 0.26348(16) 0.0509 1.0000 Uani
C48 C 0.1857(9) -0.0965(8) 0.26078(18) 0.0582 1.0000 Uani
C49 C 0.1155(9) 0.0369(9) 0.2658(2) 0.0742 1.0000 Uani
C50 C 0.2002(12) 0.1007(7) 0.2740(2) 0.0693 1.0000 Uani
C51 C 0.3536(11) 0.0329(8) 0.2767(2) 0.0668 1.0000 Uani
C52 C 0.4247(8) -0.0997(8) 0.27171(19) 0.0612 1.0000 Uani
C53 C 0.420(1) -0.3090(8) 0.2573(2) 0.0683 1.0000 Uani
C54 C 0.4818(9) -0.3233(7) 0.2225(2) 0.0590 1.0000 Uani
C191 C 0.771(2) -0.6618(19) 0.6560(5) 0.0489 0.336(18) Uani
C192 C 0.8950(15) -0.7487(12) 0.6510(2) 0.0584 0.664(18) Uani
H1 H 0.3543 -0.3516 0.6535 0.0507 1.0000 Uiso
H2 H 0.4951 -0.3362 0.6649 0.0507 1.0000 Uiso
H3 H 0.3756 -0.1179 0.6502 0.0507 1.0000 Uiso
H4 H 0.2900 -0.1708 0.6788 0.0507 1.0000 Uiso
H5 H 0.0308 0.2362 0.3468 0.0507 1.0000 Uiso
H6 H 0.0117 0.3826 0.3388 0.0507 1.0000 Uiso
H7 H 0.2526 0.3083 0.3643 0.0507 1.0000 Uiso
H8 H 0.2527 0.2540 0.3289 0.0507 1.0000 Uiso
H9 H 0.7246 -0.1510 0.3394 0.0507 1.0000 Uiso
H10 H 0.5676 -0.1427 0.3508 0.0507 1.0000 Uiso
H11 H 0.7059 -0.3243 0.3251 0.0507 1.0000 Uiso
H12 H 0.8256 -0.3729 0.3559 0.0507 1.0000 Uiso
H15 H 0.8500 -0.8893 0.6609 0.0507 1.0000 Uiso
H16 H 0.7002 -0.7593 0.6566 0.0507 1.0000 Uiso
H17 H 0.0941 -0.1872 0.1537 0.0507 1.0000 Uiso
H18 H 0.1658 -0.1577 0.1851 0.0507 1.0000 Uiso
H19 H 0.0167 0.0662 0.1682 0.0507 1.0000 Uiso
H20 H -0.0736 -0.0153 0.1817 0.0507 1.0000 Uiso
H21 H 0.3212 0.2219 -0.1582 0.0507 1.0000 Uiso
H22 H 0.2266 0.1486 -0.1412 0.0507 1.0000 Uiso
H23 H 0.0825 0.3741 -0.1624 0.0507 1.0000 Uiso
H24 H 0.1594 0.4085 -0.1330 0.0507 1.0000 Uiso
H25 H 0.3449 0.0527 0.1773 0.0507 1.0000 Uiso
H26 H 0.4059 0.1138 0.2034 0.0507 1.0000 Uiso
H27 H 0.2450 0.3118 0.1823 0.0507 1.0000 Uiso
H28 H 0.1664 0.2211 0.1966 0.0507 1.0000 Uiso
H29 H 0.5596 0.5150 -0.1347 0.0507 1.0000 Uiso
H30 H 0.5272 0.3898 -0.1284 0.0507 1.0000 Uiso
H31 H 0.3369 0.5088 -0.1415 0.0507 1.0000 Uiso
H32 H 0.3629 0.6307 -0.1348 0.0507 1.0000 Uiso
H33 H 0.1249 -0.1395 0.2550 0.0507 1.0000 Uiso
H34 H 0.0079 0.0894 0.2632 0.0507 1.0000 Uiso
H35 H 0.1538 0.1901 0.2779 0.0507 1.0000 Uiso
H36 H 0.4126 0.0771 0.2824 0.0507 1.0000 Uiso
H37 H 0.5325 -0.1472 0.2732 0.0507 1.0000 Uiso
H38 H 0.4959 -0.3593 0.2751 0.0507 1.0000 Uiso
H39 H 0.3455 -0.3462 0.2596 0.0507 1.0000 Uiso
H40 H 0.7285 0.2001 0.2487 0.0507 1.0000 Uiso
H41 H 0.6326 0.1713 0.2225 0.0507 1.0000 Uiso
H42 H 0.6339 0.3107 0.2181 0.0507 1.0000 Uiso
H43 H 0.5536 0.2677 0.2501 0.0507 1.0000 Uiso
H131 H 0.7975 -0.6637 0.6792 0.0507 0.336(18) Uiso
H132 H 0.9936 -0.8100 0.6417 0.0507 0.664(18) Uiso
H141 H 0.6616 -0.5997 0.6522 0.0507 0.336(18) Uiso
H142 H 0.9149 -0.7540 0.6759 0.0507 0.664(18) Uiso

loop_
_atom_site_aniso_label
_atom_site_aniso_U_11
_atom_site_aniso_U_22
_atom_site_aniso_U_33
_atom_site_aniso_U_23
_atom_site_aniso_U_13
_atom_site_aniso_U_12
Ga1 0.0460(4) 0.0373(4) 0.0328(3) -0.0002(3) 0.0012(3) -0.0151(3)
S1 0.0630(12) 0.051(1) 0.0349(8) 0.0031(7) 0.0004(7) -0.0177(9)
S2 0.0733(13) 0.0583(11) 0.0357(8) 0.0021(7) 0.0076(8) -0.017(1)
S3 0.0671(12) 0.0611(11) 0.0312(7) 0.0039(7) 0.0016(7) -0.0257(9)
S4 0.0672(12) 0.056(1) 0.0332(8) 0.0040(7) -0.0038(7) -0.0198(9)
S5 0.0659(12) 0.055(1) 0.0341(8) 0.0052(7) -0.0014(7) -0.0196(9)
S6 0.0694(12) 0.058(1) 0.0302(7) 0.0011(7) 0.0034(7) -0.0220(9)
S7 0.0790(14) 0.047(1) 0.0354(8) 0.0035(7) 0.0112(8) -0.0159(9)
S8 0.0658(12) 0.054(1) 0.0360(8) 0.0039(7) 0.0031(7) -0.0119(9)
S9 0.1107(17) 0.047(1) 0.0363(8) 0.0042(7) -0.0075(9) -0.0383(11)
S10 0.0828(14) 0.0650(11) 0.0362(8) 0.0036(8) -0.0122(8) -0.0403(11)
S11 0.0843(14) 0.056(1) 0.0286(7) 0.0011(7) -0.0047(8) -0.032(1)
S12 0.0742(13) 0.059(1) 0.0344(8) 0.0025(7) -0.0014(7) -0.035(1)
S13 0.0759(13) 0.053(1) 0.0336(7) 0.0021(7) 0.0001(7) -0.0298(9)
S14 0.0799(13) 0.0608(11) 0.0319(8) 0.0028(7) -0.0052(8) -0.036(1)
S15 0.1099(17) 0.0528(11) 0.0343(8) 0.0011(7) -0.0124(9) -0.0351(11)
S16 0.0950(15) 0.050(1) 0.0373(8) 0.0043(7) -0.0006(8) -0.035(1)
S17 0.0668(13) 0.0658(12) 0.0339(8) 0.0080(8) -0.0022(8) -0.014(1)
S18 0.0602(13) 0.0734(13) 0.056(1) 0.0083(9) 0.0186(9) -0.020(1)
S19 0.047(1) 0.0650(11) 0.0323(7) 0.0031(7) 0.0002(7) -0.0139(9)
S20 0.0469(11) 0.0710(12) 0.0405(8) 0.0002(8) 0.0027(7) -0.0191(9)
S21 0.045(1) 0.061(1) 0.0327(7) 0.0027(7) 0.0003(6) -0.0129(8)
S22 0.044(1) 0.0684(11) 0.0333(7) 0.0053(7) 0.0008(7) -0.0132(9)
S23 0.045(1) 0.0684(11) 0.0393(8) 0.0034(8) 0.0063(7) -0.0181(9)
S24 0.0524(11) 0.0677(12) 0.0384(8) 0.0129(8) 0.0010(7) -0.0051(9)
S25 0.041(1) 0.061(1) 0.0340(7) 0.0045(7) 0.0008(6) -0.0074(8)
S26 0.040(1) 0.0651(11) 0.0445(9) 0.0063(8) 0.0040(7) -0.0083(9)
S27 0.042(1) 0.059(1) 0.0335(7) 0.0010(7) 0.0012(6) -0.0098(8)
S28 0.045(1) 0.061(1) 0.0364(8) 0.0027(7) -0.0032(7) -0.0134(8)
S29 0.043(1) 0.0642(11) 0.0360(8) 0.0036(7) -0.0011(7) -0.0091(9)
S30 0.0464(11) 0.0653(11) 0.0389(8) 0.0035(7) -0.0042(7) -0.0153(9)
S31 0.0515(12) 0.0811(13) 0.0470(9) 0.0015(9) 0.0054(8) -0.023(1)
S32 0.0615(12) 0.0639(11) 0.0397(9) 0.0088(8) -0.0072(8) -0.008(1)
O1 0.067(3) 0.051(3) 0.068(3) -0.016(2) 0.012(2) -0.033(3)
O2 0.095(4) 0.093(4) 0.059(3) -0.009(3) 0.018(3) -0.068(4)
O3 0.048(3) 0.038(2) 0.039(2) -0.0041(17) 0.0102(18) -0.017(2)
O4 0.054(3) 0.057(3) 0.038(2) -0.011(2) 0.0113(19) -0.026(2)
O5 0.054(3) 0.044(3) 0.040(2) -0.0044(19) -0.0069(19) -0.013(2)
O6 0.057(3) 0.042(2) 0.041(2) -0.0024(19) -0.0100(19) -0.020(2)
O7 0.056(3) 0.041(3) 0.057(3) 0.004(2) -0.009(2) -0.005(2)
O8 0.075(4) 0.049(3) 0.057(3) -0.023(2) 0.001(2) -0.019(3)
O9 0.057(3) 0.064(3) 0.058(3) -0.005(2) 0.015(2) -0.028(3)
O10 0.049(3) 0.061(3) 0.060(3) 0.014(2) 0.001(2) -0.008(3)
O11 0.048(3) 0.041(2) 0.045(2) 0.0081(19) -0.0004(19) -0.018(2)
O12 0.053(3) 0.049(3) 0.036(2) 0.0050(19) 0.0006(19) -0.017(2)
N1 0.098(6) 0.105(6) 0.059(4) -0.030(4) 0.023(4) -0.057(5)
N2 0.050(4) 0.047(3) 0.070(4) -0.013(3) 0.007(3) -0.017(3)
C1 0.083(6) 0.068(5) 0.033(3) 0.005(3) -0.003(3) -0.018(4)
C2 0.120(7) 0.069(5) 0.034(3) 0.004(3) -0.003(4) -0.039(5)
C3 0.063(5) 0.042(3) 0.031(3) 0.004(3) -0.004(3) -0.027(3)
C4 0.058(4) 0.044(3) 0.028(3) 0.005(2) -0.002(3) -0.024(3)
C5 0.059(4) 0.051(4) 0.036(3) 0.004(3) -0.006(3) -0.027(3)
C6 0.064(5) 0.055(4) 0.032(3) -0.000(3) -0.002(3) -0.030(4)
C7 0.077(5) 0.050(4) 0.027(3) -0.001(3) 0.000(3) -0.028(4)
C8 0.066(5) 0.042(4) 0.032(3) -0.001(3) 0.002(3) -0.023(3)
C9 0.077(5) 0.055(4) 0.031(3) 0.008(3) -0.005(3) -0.027(4)
C10 0.063(5) 0.049(4) 0.034(3) 0.005(3) 0.000(3) -0.021(3)
C11 0.112(7) 0.061(5) 0.038(3) -0.000(3) 0.002(4) -0.045(5)
C12 0.092(6) 0.071(5) 0.037(3) -0.003(3) 0.003(4) -0.030(5)
C13 0.058(4) 0.042(4) 0.034(3) -0.002(3) -0.003(3) -0.016(3)
C14 0.051(4) 0.056(4) 0.033(3) -0.002(3) -0.002(3) -0.020(3)
C15 0.052(4) 0.047(4) 0.033(3) 0.000(3) 0.001(3) -0.018(3)
C16 0.043(4) 0.043(3) 0.040(3) -0.002(3) 0.005(3) -0.016(3)
C17 0.051(4) 0.042(4) 0.033(3) 0.004(3) -0.005(3) -0.011(3)
C18 0.053(4) 0.040(3) 0.037(3) -0.005(3) -0.001(3) -0.014(3)
C20 0.093(6) 0.058(4) 0.040(4) -0.001(3) 0.006(4) -0.033(4)
C21 0.098(8) 0.123(8) 0.061(5) 0.037(5) -0.019(5) -0.068(7)
C22 0.093(7) 0.172(11) 0.040(4) -0.012(5) 0.022(4) -0.074(8)
C23 0.039(4) 0.049(4) 0.043(3) 0.001(3) 0.002(3) -0.007(3)
C24 0.068(5) 0.043(4) 0.026(3) 0.001(3) 0.005(3) -0.015(4)
C25 0.042(4) 0.053(4) 0.035(3) -0.004(3) 0.002(3) -0.018(3)
C26 0.044(4) 0.052(4) 0.037(3) -0.004(3) 0.001(3) -0.012(3)
C27 0.041(4) 0.045(3) 0.032(3) 0.001(3) 0.001(2) -0.009(3)
C28 0.056(5) 0.042(3) 0.033(3) 0.003(3) 0.003(3) -0.017(3)
C29 0.058(5) 0.057(4) 0.039(3) 0.003(3) 0.004(3) -0.023(4)
C30 0.065(5) 0.051(4) 0.042(3) 0.005(3) 0.002(3) -0.019(4)
C31 0.060(6) 0.130(8) 0.041(4) 0.019(4) -0.004(3) -0.033(6)
C32 0.055(5) 0.115(7) 0.050(4) -0.015(4) 0.010(3) -0.023(5)
C33 0.041(4) 0.049(4) 0.033(3) -0.004(3) 0.002(2) -0.010(3)
C34 0.043(4) 0.041(3) 0.039(3) -0.002(3) 0.001(3) -0.009(3)
C35 0.044(4) 0.044(3) 0.038(3) -0.003(3) -0.005(3) -0.013(3)
C36 0.047(4) 0.052(4) 0.033(3) -0.007(3) -0.004(3) -0.013(3)
C37 0.052(5) 0.055(4) 0.034(3) -0.008(3) -0.003(3) -0.017(3)
C38 0.053(5) 0.047(4) 0.030(3) -0.005(3) 0.001(3) -0.018(3)
C39 0.089(8) 0.15(1) 0.036(4) 0.015(5) 0.024(5) -0.004(7)
C40 0.065(7) 0.248(16) 0.042(5) -0.003(7) 0.002(4) -0.030(9)
C41 0.043(4) 0.037(3) 0.041(3) 0.000(3) -0.005(3) -0.012(3)
C42 0.049(4) 0.046(4) 0.042(3) 0.002(3) 0.002(3) -0.022(3)
C43 0.039(4) 0.040(4) 0.044(3) -0.010(3) 0.009(3) -0.014(3)
C44 0.049(4) 0.057(4) 0.036(3) -0.011(3) 0.010(3) -0.028(3)
C45 0.050(4) 0.048(4) 0.037(3) -0.007(3) 0.001(3) -0.029(4)
C46 0.047(4) 0.041(3) 0.036(3) -0.006(3) 0.003(3) -0.017(3)
C47 0.057(5) 0.057(4) 0.036(3) -0.001(3) 0.007(3) -0.025(4)
C48 0.062(5) 0.065(5) 0.050(4) -0.003(3) -0.000(3) -0.031(4)
C49 0.056(5) 0.074(6) 0.062(5) 0.003(4) -0.005(4) -0.004(5)
C50 0.100(7) 0.044(4) 0.054(4) -0.005(3) 0.008(4) -0.023(5)
C51 0.103(7) 0.062(5) 0.059(4) -0.018(4) 0.009(4) -0.056(5)
C52 0.059(5) 0.071(5) 0.057(4) -0.004(4) 0.003(3) -0.034(4)
C53 0.081(6) 0.059(5) 0.060(4) -0.012(4) 0.010(4) -0.025(4)
C54 0.058(5) 0.049(4) 0.065(5) -0.009(3) -0.004(4) -0.017(4)
C191 0.041(14) 0.033(11) 0.04(1) 0.003(8) -0.012(8) 0.01(1)
C192 0.08(1) 0.068(8) 0.028(5) 0.008(5) -0.015(5) -0.032(8)

loop_
_atom_type_symbol
_atom_type_oxidation_number
_atom_type_number_in_cell
_atom_type_scat_dispersion_real
_atom_type_scat_dispersion_imag
_atom_type_scat_source
Ga 0 2 0.163 1.609
;International Tables for Crystallography
(1992, Vol. C, Tables 4.2.6.8 and 6.1.1.1)
;
S 0 64 0.110 0.124
;International Tables for Crystallography
(1992, Vol. C, Table 6.1.1.2)
;
O 0 24 0.008 0.006
;International Tables for Crystallography
(1992, Vol. C, Table 6.1.1.2)
;
N 0 4 0.004 0.003
;International Tables for Crystallography
(1992, Vol. C, Table 6.1.1.2)
;
C 0 108 0.002 0.002
;International Tables for Crystallography
(1992, Vol. C, Table 6.1.1.2)
;
H 0 86 0.000 0.000
;International Tables for Crystallography
(1992, Vol. C, Table 6.1.1.2)
;

loop_
_geom_angle_atom_site_label_1
_geom_angle_atom_site_label_2
_geom_angle_atom_site_label_3
_geom_angle
_geom_angle_publ_flag
O3 Ga1 O4 82.39(17) yes
O3 Ga1 O5 93.20(17) yes
O4 Ga1 O5 98.14(19) yes
O3 Ga1 O6 173.26(18) yes
O4 Ga1 O6 92.51(18) yes
O5 Ga1 O6 83.12(17) yes
O3 Ga1 O11 86.68(17) yes
O4 Ga1 O11 166.80(18) yes
O5 Ga1 O11 89.82(18) yes
O6 Ga1 O11 98.92(18) yes
O3 Ga1 O12 93.43(18) yes
O4 Ga1 O12 90.72(18) yes
O5 Ga1 O12 169.57(19) yes
O6 Ga1 O12 91.03(17) yes
O11 Ga1 O12 82.53(17) yes
C1 S1 C3 103.5(3) yes
C2 S2 C4 98.5(3) yes
C3 S3 C5 94.8(3) yes
C4 S4 C5 94.9(3) yes
C6 S5 C7 95.4(3) yes
C6 S6 C8 95.0(3) yes
C7 S7 C10 99.7(3) yes
C8 S8 C9 102.0(3) yes
C11 S9 C13 102.8(3) yes
C12 S10 C14 98.0(3) yes
C13 S11 C15 94.9(3) yes
C14 S12 C15 94.6(3) yes
C16 S13 C17 94.7(3) yes
C16 S14 C18 94.4(3) yes
C17 S15 C191 103.5(7) yes
C17 S15 C192 99.0(4) yes
C191 S15 C192 40.3(7) yes
C18 S16 C20 102.4(3) yes
C21 S17 C24 100.3(4) yes
C22 S18 C23 101.8(4) yes
C24 S19 C25 94.5(3) yes
C23 S20 C25 94.7(3) yes
C26 S21 C27 94.9(3) yes
C26 S22 C28 95.1(3) yes
C27 S23 C29 99.9(3) yes
C28 S24 C30 102.9(3) yes
C31 S25 C33 101.4(3) yes
C32 S26 C34 100.4(3) yes
C33 S27 C35 95.7(3) yes
C34 S28 C35 95.1(3) yes
C36 S29 C38 95.4(3) yes
C36 S30 C37 94.8(3) yes
C38 S31 C39 100.7(4) yes
C37 S32 C40 102.3(4) yes
Ga1 O3 C41 114.3(4) yes
Ga1 O4 C42 113.7(4) yes
Ga1 O5 C43 114.3(4) yes
Ga1 O6 C44 113.8(4) yes
Ga1 O11 C45 111.9(4) yes
Ga1 O12 C46 113.1(4) yes
H40 N2 H41 109.807 no
H40 N2 H42 109.639 no
H41 N2 H42 109.529 no
H40 N2 H43 109.407 no
H41 N2 H43 109.303 no
H42 N2 H43 109.139 no
S1 C1 C2 115.0(5) yes
S1 C1 H1 109.492 no
C2 C1 H1 110.061 no
S1 C1 H2 106.900 no
C2 C1 H2 104.281 no
H1 C1 H2 110.997 no
S2 C2 C1 116.2(6) yes
S2 C2 H3 107.445 no
C1 C2 H3 110.800 no
S2 C2 H4 104.510 no
C1 C2 H4 105.844 no
H3 C2 H4 111.921 no
S1 C3 S3 113.1(4) yes
S1 C3 C4 129.6(5) yes
S3 C3 C4 117.3(5) yes
S2 C4 S4 115.7(4) yes
S2 C4 C3 126.7(5) yes
S4 C4 C3 117.4(4) yes
S3 C5 S4 115.7(3) yes
S3 C5 C6 121.5(5) yes
S4 C5 C6 122.8(5) yes
S5 C6 S6 115.2(3) yes
S5 C6 C5 122.6(6) yes
S6 C6 C5 122.2(5) yes
S5 C7 S7 116.3(4) yes
S5 C7 C8 117.2(5) yes
S7 C7 C8 126.4(5) yes
S6 C8 S8 113.1(4) yes
S6 C8 C7 116.9(5) yes
S8 C8 C7 129.9(5) yes
S8 C9 C10 113.4(5) yes
S8 C9 H5 106.872 no
C10 C9 H5 109.891 no
S8 C9 H6 106.700 no
C10 C9 H6 109.084 no
H5 C9 H6 110.819 no
S7 C10 C9 114.3(5) yes
S7 C10 H7 107.864 no
C9 C10 H7 109.809 no
S7 C10 H8 107.562 no
C9 C10 H8 107.994 no
H7 C10 H8 109.176 no
S9 C11 C12 115.8(5) yes
S9 C11 H9 108.252 no
C12 C11 H9 110.073 no
S9 C11 H10 105.129 no
C12 C11 H10 108.852 no
H9 C11 H10 108.404 no
S10 C12 C11 116.8(6) yes
S10 C12 H11 105.560 no
C11 C12 H11 106.256 no
S10 C12 H12 107.439 no
C11 C12 H12 107.595 no
H11 C12 H12 113.395 no
S9 C13 S11 112.6(4) yes
S9 C13 C14 130.4(5) yes
S11 C13 C14 116.9(5) yes
S10 C14 S12 115.4(4) yes
S10 C14 C13 126.1(5) yes
S12 C14 C13 118.4(5) yes
S11 C15 S12 115.2(3) yes
S11 C15 C16 122.5(5) yes
S12 C15 C16 122.3(5) yes
S13 C16 S14 115.6(3) yes
S13 C16 C15 122.7(5) yes
S14 C16 C15 121.6(5) yes
S13 C17 S15 115.5(4) yes
S13 C17 C18 117.8(5) yes
S15 C17 C18 126.7(5) yes
S14 C18 S16 112.5(4) yes
S14 C18 C17 117.3(5) yes
S16 C18 C17 130.2(5) yes
S16 C20 C191 121.9(8) yes
S16 C20 C192 115.4(6) yes
C191 C20 C192 48.4(9) yes
S16 C20 H15 106.861 no
C191 C20 H15 129.162 no
C192 C20 H15 99.608 no
S16 C20 H16 107.967 no
C191 C20 H16 69.837 no
C192 C20 H16 116.395 no
H15 C20 H16 109.836 no
S17 C21 C22 116.0(6) yes
S17 C21 H17 107.462 no
C22 C21 H17 107.273 no
S17 C21 H18 107.858 no
C22 C21 H18 108.243 no
H17 C21 H18 109.934 no
S18 C22 C21 115.6(6) yes
S18 C22 H19 107.703 no
C21 C22 H19 106.927 no
S18 C22 H20 108.695 no
C21 C22 H20 107.641 no
H19 C22 H20 110.192 no
S18 C23 S20 114.7(4) yes
S18 C23 C24 128.1(5) yes
S20 C23 C24 117.2(5) yes
S17 C24 S19 113.3(4) yes
S17 C24 C23 129.1(5) yes
S19 C24 C23 117.6(5) yes
S19 C25 S20 115.8(3) yes
S19 C25 C26 122.3(5) yes
S20 C25 C26 121.9(5) yes
S21 C26 S22 116.1(3) yes
S21 C26 C25 121.2(5) yes
S22 C26 C25 122.8(5) yes
S21 C27 S23 114.8(4) yes
S21 C27 C28 116.5(4) yes
S23 C27 C28 128.6(5) yes
S22 C28 S24 114.9(4) yes
S22 C28 C27 117.4(4) yes
S24 C28 C27 127.8(5) yes
S23 C29 C30 112.9(5) yes
S23 C29 H21 107.717 no
C30 C29 H21 108.983 no
S23 C29 H22 108.560 no
C30 C29 H22 109.073 no
H21 C29 H22 109.603 no
S24 C30 C29 115.4(5) yes
S24 C30 H23 109.765 no
C29 C30 H23 106.842 no
S24 C30 H24 108.945 no
C29 C30 H24 106.175 no
H23 C30 H24 109.587 no
S25 C31 C32 117.8(6) yes
S25 C31 H25 107.916 no
C32 C31 H25 109.126 no
S25 C31 H26 105.175 no
C32 C31 H26 104.542 no
H25 C31 H26 112.296 no
S26 C32 C31 119.4(6) yes
S26 C32 H27 106.246 no
C31 C32 H27 108.106 no
S26 C32 H28 105.823 no
C31 C32 H28 105.030 no
H27 C32 H28 112.325 no
S25 C33 S27 114.4(4) yes
S25 C33 C34 128.7(5) yes
S27 C33 C34 116.9(5) yes
S26 C34 S28 114.4(4) yes
S26 C34 C33 128.3(5) yes
S28 C34 C33 117.3(5) yes
S27 C35 S28 114.6(3) yes
S27 C35 C36 121.3(5) yes
S28 C35 C36 124.1(5) yes
S29 C36 S30 115.1(3) yes
S29 C36 C35 122.8(5) yes
S30 C36 C35 122.1(5) yes
S30 C37 S32 114.4(4) yes
S30 C37 C38 118.0(5) yes
S32 C37 C38 127.6(5) yes
S29 C38 S31 115.7(4) yes
S29 C38 C37 116.5(5) yes
S31 C38 C37 127.8(5) yes
S31 C39 C40 127.0(7) yes
S31 C39 H29 105.186 no
C40 C39 H29 103.723 no
S31 C39 H30 104.746 no
C40 C39 H30 104.176 no
H29 C39 H30 111.990 no
S32 C40 C39 127.8(7) yes
S32 C40 H31 103.323 no
C39 C40 H31 104.960 no
S32 C40 H32 104.343 no
C39 C40 H32 106.112 no
H31 C40 H32 109.621 no
O1 C41 O3 125.3(6) yes
O1 C41 C42 120.4(6) yes
O3 C41 C42 114.3(5) yes
O2 C42 O4 124.7(6) yes
O2 C42 C41 120.5(6) yes
O4 C42 C41 114.8(5) yes
O5 C43 O7 125.8(6) yes
O5 C43 C44 114.9(5) yes
O7 C43 C44 119.2(6) yes
O6 C44 O8 126.2(6) yes
O6 C44 C43 113.5(5) yes
O8 C44 C43 120.3(6) yes
O9 C45 O11 126.8(6) yes
O9 C45 C46 119.6(6) yes
O11 C45 C46 113.5(5) yes
O10 C46 O12 124.7(5) yes
O10 C46 C45 120.8(6) yes
O12 C46 C45 114.5(5) yes
C48 C47 C52 120.4(7) yes
C48 C47 C53 120.7(7) yes
C52 C47 C53 118.9(7) yes
C47 C48 C49 119.5(7) yes
C47 C48 H33 121.336 no
C49 C48 H33 119.173 no
C48 C49 C50 120.2(8) yes
C48 C49 H34 122.528 no
C50 C49 H34 117.211 no
C49 C50 C51 119.8(7) yes
C49 C50 H35 120.854 no
C51 C50 H35 119.355 no
C50 C51 C52 120.5(7) yes
C50 C51 H36 119.855 no
C52 C51 H36 119.642 no
C47 C52 C51 119.6(7) yes
C47 C52 H37 119.738 no
C51 C52 H37 120.667 no
C47 C53 C54 112.8(6) yes
C47 C53 H38 110.561 no
C54 C53 H38 110.466 no
C47 C53 H39 107.808 no
C54 C53 H39 107.668 no
H38 C53 H39 107.356 no
N1 C54 C53 177.7(8) yes
S15 C191 C20 116.4(12) yes
S15 C191 C192 75.2(13) yes
C20 C191 C192 57.1(10) yes
S15 C191 H131 106.975 no
C20 C191 H131 113.398 no
C192 C191 H131 91.778 no
S15 C191 H141 102.884 no
C20 C191 H141 108.331 no
C192 C191 H141 159.495 no
H131 C191 H141 108.071 no
S15 C192 C20 120.7(8) yes
S15 C192 C191 64.6(11) yes
C20 C192 C191 74.5(13) yes
S15 C192 H132 106.139 no
C20 C192 H132 106.512 no
C191 C192 H132 168.229 no
S15 C192 H142 108.308 no
C20 C192 H142 109.332 no
C191 C192 H142 85.717 no
H132 C192 H142 104.629 no

loop_
_geom_bond_atom_site_label_1
_geom_bond_atom_site_label_2
_geom_bond_distance
_geom_bond_publ_flag
Ga1 O3 1.972(4) yes
Ga1 O4 1.963(4) yes
Ga1 O5 1.952(4) yes
Ga1 O6 1.963(4) yes
Ga1 O11 1.979(4) yes
Ga1 O12 1.973(4) yes
S1 C1 1.802(7) yes
S1 C3 1.738(6) yes
S2 C2 1.810(9) yes
S2 C4 1.746(6) yes
S3 C3 1.754(6) yes
S3 C5 1.746(7) yes
S4 C4 1.755(6) yes
S4 C5 1.736(7) yes
S5 C6 1.739(7) yes
S5 C7 1.738(6) yes
S6 C6 1.743(7) yes
S6 C8 1.751(6) yes
S7 C7 1.741(6) yes
S7 C10 1.787(6) yes
S8 C8 1.740(7) yes
S8 C9 1.818(7) yes
S9 C11 1.805(7) yes
S9 C13 1.741(7) yes
S10 C12 1.806(8) yes
S10 C14 1.762(6) yes
S11 C13 1.752(6) yes
S11 C15 1.745(7) yes
S12 C14 1.741(6) yes
S12 C15 1.744(6) yes
S13 C16 1.734(6) yes
S13 C17 1.745(6) yes
S14 C16 1.748(6) yes
S14 C18 1.752(6) yes
S15 C17 1.749(6) yes
S15 C191 1.70(2) yes
S15 C192 1.819(11) yes
S16 C18 1.747(6) yes
S16 C20 1.790(7) yes
S17 C21 1.78(1) yes
S17 C24 1.754(6) yes
S18 C22 1.76(1) yes
S18 C23 1.744(6) yes
S19 C24 1.753(6) yes
S19 C25 1.727(6) yes
S20 C23 1.747(6) yes
S20 C25 1.735(6) yes
S21 C26 1.738(7) yes
S21 C27 1.741(6) yes
S22 C26 1.719(6) yes
S22 C28 1.734(6) yes
S23 C27 1.740(6) yes
S23 C29 1.807(7) yes
S24 C28 1.740(6) yes
S24 C30 1.787(7) yes
S25 C31 1.783(8) yes
S25 C33 1.744(6) yes
S26 C32 1.768(8) yes
S26 C34 1.768(6) yes
S27 C33 1.735(6) yes
S27 C35 1.742(6) yes
S28 C34 1.750(6) yes
S28 C35 1.740(7) yes
S29 C36 1.738(7) yes
S29 C38 1.751(6) yes
S30 C36 1.744(6) yes
S30 C37 1.744(7) yes
S31 C38 1.737(6) yes
S31 C39 1.76(1) yes
S32 C37 1.737(6) yes
S32 C40 1.75(1) yes
O1 C41 1.246(7) yes
O2 C42 1.236(8) yes
O3 C41 1.270(7) yes
O4 C42 1.279(7) yes
O5 C43 1.273(7) yes
O6 C44 1.300(8) yes
O7 C43 1.232(7) yes
O8 C44 1.227(7) yes
O9 C45 1.214(7) yes
O10 C46 1.227(7) yes
O11 C45 1.287(7) yes
O12 C46 1.284(7) yes
N1 C54 1.141(9) yes
N2 H40 0.948 no
N2 H41 0.948 no
N2 H42 0.950 no
N2 H43 0.953 no
C1 C2 1.451(11) yes
C1 H1 0.917 no
C1 H2 0.965 no
C2 H3 0.908 no
C2 H4 0.964 no
C3 C4 1.335(9) yes
C5 C6 1.366(8) yes
C7 C8 1.353(9) yes
C9 C10 1.48(1) yes
C9 H5 0.938 no
C9 H6 0.947 no
C10 H7 0.949 no
C10 H8 0.954 no
C11 C12 1.43(1) yes
C11 H9 0.923 no
C11 H10 0.989 no
C12 H11 0.947 no
C12 H12 0.909 no
C13 C14 1.323(9) yes
C15 C16 1.361(8) yes
C17 C18 1.328(9) yes
C20 C191 1.57(2) yes
C20 C192 1.367(14) yes
C20 H15 0.960 no
C20 H16 0.935 no
C21 C22 1.483(14) yes
C21 H17 0.955 no
C21 H18 0.939 no
C22 H19 0.952 no
C22 H20 0.939 no
C23 C24 1.324(9) yes
C25 C26 1.378(8) yes
C27 C28 1.359(9) yes
C29 C30 1.51(1) yes
C29 H21 0.958 no
C29 H22 0.940 no
C30 H23 0.938 no
C30 H24 0.960 no
C31 C32 1.428(12) yes
C31 H25 0.910 no
C31 H26 0.958 no
C32 H27 0.930 no
C32 H28 0.938 no
C33 C34 1.342(9) yes
C35 C36 1.354(9) yes
C37 C38 1.339(9) yes
C39 C40 1.298(14) yes
C39 H29 0.932 no
C39 H30 0.940 no
C40 H31 0.957 no
C40 H32 0.941 no
C41 C42 1.532(8) yes
C43 C44 1.540(8) yes
C45 C46 1.547(8) yes
C47 C48 1.36(1) yes
C47 C52 1.38(1) yes
C47 C53 1.52(1) yes
C48 C49 1.387(11) yes
C48 H33 0.963 no
C49 C50 1.379(12) yes
C49 H34 0.963 no
C50 C51 1.362(12) yes
C50 H35 0.935 no
C51 C52 1.379(11) yes
C51 H36 0.959 no
C52 H37 0.957 no
C53 C54 1.431(11) yes
C53 H38 0.944 no
C53 H39 0.981 no
C191 C192 1.22(2) yes
C191 H131 0.919 no
C191 H141 0.997 no
C192 H132 1.000 no
C192 H142 0.959 no
